data_4104699
loop_
_publ_author_name
'Lei Gong'
'Seann P. Mulcahy'
'Klaus Harms'
'Eric Meggers'

_publ_section_title
;
 Chiral-Auxiliary-Mediated Asymmetric Synthesis of Tris-Heteroleptic
 Ruthenium Polypyridyl Complexes
;
_journal_name_full 'Journal of the American Chemical Society'
_journal_page_first 9602
_journal_page_last 9603
_journal_paper_doi 10.1021/ja9031665
_journal_volume 131
_journal_year 2009
_chemical_absolute_configuration sd
_chemical_formula_moiety 'C34 H34 N5 O2 Ru, F6 P, C H2 Cl2'
_chemical_formula_sum 'C35 H36 Cl2 F6 N5 O2 P Ru'
_chemical_formula_weight 875.63
_chemical_name_systematic ?
_space_group_IT_number 5
_symmetry_cell_setting monoclinic
_symmetry_space_group_name_Hall 'C 2y'
_symmetry_space_group_name_H-M 'C 1 2 1'
_atom_sites_solution_hydrogens geom
_atom_sites_solution_primary direct
_atom_sites_solution_secondary difmap
_audit_creation_method SHELXL-97
_cell_angle_alpha 90.00
_cell_angle_beta 98.170(6)
_cell_angle_gamma 90.00
_cell_formula_units_Z 8
_cell_length_a 15.2056(12)
_cell_length_b 13.6226(6)
_cell_length_c 36.577(3)
_cell_measurement_reflns_used 16500
_cell_measurement_temperature 100(2)
_cell_measurement_theta_max 24
_cell_measurement_theta_min 4.4
_cell_volume 7499.7(9)
_computing_cell_refinement 'STOE X-AREA'
_computing_data_collection 'STOE X-AREA'
_computing_data_reduction 'STOE X-AREA'
_computing_molecular_graphics 'DIAMOND 3.1 (Brandenburg, 1999)'
_computing_publication_material 'WinGX publication routines (Farrugia, 1999)'
_computing_structure_refinement 'SHELXL-97 (Sheldrick, 2008)'
_computing_structure_solution 'SIR92 (Giacovazzo et al, 1993)'
_diffrn_ambient_temperature 100(2)
_diffrn_measured_fraction_theta_full 0.758
_diffrn_measured_fraction_theta_max 0.758
_diffrn_measurement_device_type 'STOE IPDS2'
_diffrn_radiation_monochromator graphite
_diffrn_radiation_source 'fine-focus sealed tube'
_diffrn_radiation_type MoK\a
_diffrn_radiation_wavelength 0.71073
_diffrn_reflns_av_R_equivalents 0.1364
_diffrn_reflns_av_sigmaI/netI 0.2478
_diffrn_reflns_limit_h_max 12
_diffrn_reflns_limit_h_min -17
_diffrn_reflns_limit_k_max 15
_diffrn_reflns_limit_k_min -15
_diffrn_reflns_limit_l_max 43
_diffrn_reflns_limit_l_min -42
_diffrn_reflns_number 13652
_diffrn_reflns_theta_full 25.00
_diffrn_reflns_theta_max 25.00
_diffrn_reflns_theta_min 4.50
_exptl_absorpt_coefficient_mu 0.672
_exptl_absorpt_correction_T_max 0.987
_exptl_absorpt_correction_T_min 0.584
_exptl_absorpt_correction_type multi-scan
_exptl_absorpt_process_details
;


;
_exptl_crystal_colour 'dark red'
_exptl_crystal_density_diffrn 1.551
_exptl_crystal_description plate
_exptl_crystal_F_000 3552
_exptl_crystal_size_max 0.18
_exptl_crystal_size_mid 0.10
_exptl_crystal_size_min 0.02
_refine_diff_density_max 1.456
_refine_diff_density_min -0.503
_refine_diff_density_rms 0.109
_refine_ls_abs_structure_details 'Flack H D (1983), Acta Cryst. A39, 876-881'
_refine_ls_abs_structure_Flack -0.09(6)
_refine_ls_extinction_method none
_refine_ls_goodness_of_fit_ref 0.862
_refine_ls_hydrogen_treatment noref
_refine_ls_matrix_type full
_refine_ls_number_parameters 945
_refine_ls_number_reflns 9050
_refine_ls_number_restraints 1371
_refine_ls_restrained_S_all 0.811
_refine_ls_R_factor_all 0.1488
_refine_ls_R_factor_gt 0.0845
_refine_ls_shift/su_max 0.000
_refine_ls_shift/su_mean 0.000
_refine_ls_structure_factor_coef Fsqd
_refine_ls_weighting_details 'calc w=1/[\s^2^(Fo^2^)+(0.0740P)^2^+0.0000P] where P=(Fo^2^+2Fc^2^)/3'
_refine_ls_weighting_scheme calc
_refine_ls_wR_factor_gt 0.1774
_refine_ls_wR_factor_ref 0.1989
_reflns_number_gt 4444
_reflns_number_total 9050
_reflns_threshold_expression >2\s(I)
_cod_data_source_file ja9031665_si_002.cif
_cod_data_source_block gl-261-2
_cod_original_cell_volume 7499.7(8)
_cod_original_sg_symbol_H-M 'C 2'
_cod_database_code 4104699

loop_
_symmetry_equiv_pos_as_xyz
'x, y, z'
'-x, y, -z'
'x+1/2, y+1/2, z'
'-x+1/2, y+1/2, -z'

loop_
_atom_site_label
_atom_site_type_symbol
_atom_site_fract_x
_atom_site_fract_y
_atom_site_fract_z
_atom_site_U_iso_or_equiv
_atom_site_adp_type
_atom_site_occupancy
_atom_site_symmetry_multiplicity
_atom_site_calc_flag
_atom_site_refinement_flags
Ru1 Ru 0.94663(9) 0.45426(10) 0.37941(3) 0.0382(4) Uani 1 1 d D
C1 C 0.7546(10) 0.5527(11) 0.3551(4) 0.044(3) Uani 1 1 d DU
H1 H 0.7477 0.5523 0.3819 0.053 Uiso 1 1 calc R
C2 C 0.6759(11) 0.5118(13) 0.3332(4) 0.048(3) Uani 1 1 d DU
H2A H 0.6390 0.4774 0.3493 0.058 Uiso 1 1 calc R
H2B H 0.6399 0.5649 0.3200 0.058 Uiso 1 1 calc R
C3 C 0.7898(10) 0.4250(12) 0.3200(4) 0.050(4) Uani 1 1 d DU
C4 C 0.8335(10) 0.3503(12) 0.3003(3) 0.044(3) Uani 1 1 d DU
C5 C 0.9200(10) 0.3165(12) 0.3132(3) 0.040(3) Uani 1 1 d DU
C6 C 0.9592(11) 0.2470(11) 0.2915(3) 0.041(3) Uani 1 1 d DU
H6 H 1.0198 0.2294 0.2981 0.050 Uiso 1 1 calc R
C7 C 0.9083(12) 0.2033(13) 0.2600(4) 0.053(4) Uani 1 1 d DU
H7 H 0.9327 0.1526 0.2467 0.064 Uiso 1 1 calc R
C8 C 0.8229(10) 0.2365(12) 0.2493(3) 0.040(3) Uani 1 1 d DU
H8 H 0.7886 0.2093 0.2280 0.048 Uiso 1 1 calc R
C9 C 0.7862(11) 0.3088(12) 0.2691(3) 0.043(3) Uani 1 1 d DU
H9 H 0.7272 0.3302 0.2610 0.051 Uiso 1 1 calc R
C10 C 0.7811(12) 0.6598(12) 0.3429(4) 0.049(3) Uani 1 1 d DU
H10 H 0.8417 0.6742 0.3564 0.058 Uiso 1 1 calc R
C11 C 0.7871(13) 0.6683(15) 0.3022(4) 0.053(4) Uani 1 1 d DU
H11A H 0.7308 0.6473 0.2879 0.080 Uiso 1 1 calc R
H11B H 0.8353 0.6264 0.2961 0.080 Uiso 1 1 calc R
H11C H 0.7990 0.7367 0.2962 0.080 Uiso 1 1 calc R
C12 C 0.7188(13) 0.7298(14) 0.3568(4) 0.055(4) Uani 1 1 d DU
H12A H 0.7360 0.7971 0.3516 0.083 Uiso 1 1 calc R
H12B H 0.7210 0.7212 0.3836 0.083 Uiso 1 1 calc R
H12C H 0.6583 0.7172 0.3445 0.083 Uiso 1 1 calc R
C13 C 1.0342(10) 0.5523(11) 0.3209(3) 0.036(3) Uani 1 1 d DU
H13 H 1.0298 0.4899 0.3091 0.044 Uiso 1 1 calc R
C14 C 1.0767(10) 0.6318(12) 0.3039(3) 0.037(3) Uani 1 1 d DU
C15 C 1.0850(11) 0.7199(12) 0.3236(3) 0.039(3) Uani 1 1 d DU
H15 H 1.1129 0.7746 0.3139 0.047 Uiso 1 1 calc R
C16 C 1.0555(10) 0.7281(12) 0.3547(3) 0.039(3) Uani 1 1 d DU
H16 H 1.0646 0.7888 0.3675 0.046 Uiso 1 1 calc R
C17 C 1.0113(10) 0.6545(11) 0.3708(3) 0.035(3) Uani 1 1 d DU
C18 C 0.9724(12) 0.6570(10) 0.4049(3) 0.042(3) Uani 1 1 d DU
C19 C 0.9698(11) 0.7403(11) 0.4264(3) 0.045(3) Uani 1 1 d DU
H19 H 0.9955 0.8001 0.4197 0.054 Uiso 1 1 calc R
C20 C 0.9280(10) 0.7343(12) 0.4583(3) 0.039(3) Uani 1 1 d DU
H20 H 0.9202 0.7921 0.4720 0.047 Uiso 1 1 calc R
C21 C 0.8979(10) 0.6451(11) 0.4700(3) 0.038(3) Uani 1 1 d DU
C22 C 0.9024(10) 0.5654(11) 0.4457(3) 0.032(3) Uani 1 1 d DU
H22 H 0.8786 0.5046 0.4524 0.039 Uiso 1 1 calc R
C23 C 1.1117(10) 0.6130(14) 0.2689(3) 0.042(3) Uani 1 1 d DU
H23A H 1.0955 0.5464 0.2603 0.063 Uiso 1 1 calc R
H23B H 1.1765 0.6196 0.2729 0.063 Uiso 1 1 calc R
H23C H 1.0861 0.6606 0.2502 0.063 Uiso 1 1 calc R
C24 C 0.8554(11) 0.6329(15) 0.5034(3) 0.049(4) Uani 1 1 d DU
H24A H 0.8631 0.6930 0.5183 0.074 Uiso 1 1 calc R
H24B H 0.8829 0.5776 0.5180 0.074 Uiso 1 1 calc R
H24C H 0.7919 0.6199 0.4963 0.074 Uiso 1 1 calc R
C25 C 1.1398(9) 0.4481(14) 0.4131(3) 0.046(3) Uani 1 1 d DU
H25 H 1.1472 0.5011 0.3969 0.056 Uiso 1 1 calc R
C26 C 1.2129(11) 0.4176(12) 0.4361(3) 0.043(3) Uani 1 1 d DU
H26 H 1.2685 0.4497 0.4365 0.051 Uiso 1 1 calc R
C27 C 1.2038(10) 0.3372(12) 0.4594(4) 0.042(3) Uani 1 1 d DU
H27 H 1.2524 0.3143 0.4765 0.050 Uiso 1 1 calc R
C28 C 1.1232(10) 0.2938(12) 0.4566(4) 0.044(3) Uani 1 1 d DU
H28 H 1.1174 0.2367 0.4709 0.053 Uiso 1 1 calc R
C29 C 1.0469(9) 0.3283(11) 0.4335(3) 0.033(3) Uani 1 1 d DU
C30 C 0.9619(10) 0.2903(10) 0.4305(3) 0.034(3) Uani 1 1 d DU
C31 C 0.9373(10) 0.2088(11) 0.4497(3) 0.037(3) Uani 1 1 d DU
H31 H 0.9813 0.1699 0.4640 0.045 Uiso 1 1 calc R
C32 C 0.8487(10) 0.1851(11) 0.4477(3) 0.037(3) Uani 1 1 d DU
H32 H 0.8319 0.1289 0.4605 0.044 Uiso 1 1 calc R
C33 C 0.7847(11) 0.2412(11) 0.4278(3) 0.042(3) Uani 1 1 d DU
H33 H 0.7232 0.2272 0.4269 0.050 Uiso 1 1 calc R
C34 C 0.8153(10) 0.3215(11) 0.4085(3) 0.037(3) Uani 1 1 d DU
H34 H 0.7719 0.3604 0.3939 0.044 Uiso 1 1 calc R
N1 N 0.8256(7) 0.4827(8) 0.3480(2) 0.036(2) Uani 1 1 d DU
N2 N 1.0013(8) 0.5634(8) 0.3521(3) 0.032(3) Uani 1 1 d DU
N3 N 0.9362(8) 0.5679(9) 0.4150(2) 0.034(3) Uani 1 1 d DU
N4 N 1.0582(7) 0.4095(8) 0.4114(2) 0.029(2) Uani 1 1 d DU
N5 N 0.8996(8) 0.3468(9) 0.4093(3) 0.037(3) Uani 1 1 d DU
O1 O 0.7046(7) 0.4435(9) 0.3068(2) 0.046(2) Uani 1 1 d DU
O2 O 0.9720(8) 0.3509(8) 0.3422(2) 0.047(3) Uani 1 1 d DU
F1 F 0.7139(7) 0.4914(8) 0.4522(2) 0.055(3) Uani 1 1 d .
F2 F 0.6158(8) 0.3890(7) 0.4738(2) 0.057(3) Uani 1 1 d .
F3 F 0.5051(6) 0.4723(8) 0.4412(2) 0.049(3) Uani 1 1 d .
F4 F 0.6045(7) 0.5744(8) 0.4196(2) 0.057(3) Uani 1 1 d .
F6 F 0.6055(8) 0.5512(7) 0.4821(2) 0.057(3) Uani 1 1 d .
F7 F 0.6402(7) 0.6876(8) 0.0269(2) 0.055(3) Uani 1 1 d .
F8 F 0.7469(8) 0.5825(8) 0.0485(2) 0.069(3) Uani 1 1 d .
F9 F 0.6520(9) 0.5049(9) 0.0798(2) 0.078(4) Uani 1 1 d .
F10 F 0.5464(7) 0.6046(7) 0.05856(19) 0.047(3) Uani 1 1 d .
F011 F 0.6155(7) 0.4090(8) 0.4118(2) 0.053(3) Uani 1 1 d .
F11 F 0.6724(7) 0.6656(8) 0.0895(2) 0.053(3) Uani 1 1 d .
F12 F 0.6190(7) 0.5273(8) 0.0182(2) 0.050(3) Uani 1 1 d .
P1 P 0.6098(3) 0.4820(4) 0.44735(10) 0.0412(12) Uani 1 1 d .
P2 P 0.6465(3) 0.5944(4) 0.05337(10) 0.0392(12) Uani 1 1 d .
C200 C 0.4019(15) 0.5615(17) 0.3578(5) 0.069(6) Uani 1 1 d U
H20A H 0.4362 0.6147 0.3480 0.082 Uiso 1 1 calc R
H20B H 0.4199 0.5585 0.3849 0.082 Uiso 1 1 calc R
Cl1 Cl 0.4262(4) 0.4514(6) 0.33841(14) 0.091(2) Uani 1 1 d .
Cl2 Cl 0.2870(4) 0.5886(5) 0.34824(12) 0.0789(18) Uani 1 1 d .
C300 C 0.4914(16) 0.5344(17) 0.1407(5) 0.068(6) Uani 1 1 d U
H30A H 0.4884 0.5534 0.1144 0.082 Uiso 1 1 calc R
H30B H 0.5292 0.4751 0.1448 0.082 Uiso 1 1 calc R
Cl3 Cl 0.5402(5) 0.6291(7) 0.16836(16) 0.100(2) Uani 1 1 d .
Cl4 Cl 0.3870(5) 0.5065(6) 0.14955(14) 0.095(2) Uani 1 1 d .
Ru2 Ru 0.02723(9) 0.62324(10) 0.11955(3) 0.0380(4) Uani 1 1 d D
C101 C -0.1446(11) 0.5218(11) 0.1456(4) 0.049(3) Uani 1 1 d DU
H101 H -0.1710 0.5204 0.1190 0.058 Uiso 1 1 calc R
C102 C -0.2093(11) 0.5600(13) 0.1675(4) 0.050(3) Uani 1 1 d DU
H10A H -0.2326 0.5065 0.1817 0.060 Uiso 1 1 calc R
H10B H -0.2597 0.5903 0.1513 0.060 Uiso 1 1 calc R
C103 C -0.0906(10) 0.6534(10) 0.1784(3) 0.036(3) Uani 1 1 d DU
C104 C -0.0353(10) 0.7348(11) 0.1961(3) 0.036(3) Uani 1 1 d DU
C105 C 0.0418(11) 0.7673(11) 0.1830(3) 0.038(3) Uani 1 1 d DU
C106 C 0.0884(12) 0.8487(12) 0.2020(3) 0.048(3) Uani 1 1 d DU
H106 H 0.1410 0.8736 0.1942 0.058 Uiso 1 1 calc R
C107 C 0.0550(12) 0.8906(13) 0.2323(4) 0.052(4) Uani 1 1 d DU
H107 H 0.0846 0.9460 0.2440 0.063 Uiso 1 1 calc R
C108 C -0.0183(13) 0.8551(13) 0.2455(4) 0.057(4) Uani 1 1 d DU
H108 H -0.0375 0.8824 0.2669 0.068 Uiso 1 1 calc R
C109 C -0.0645(12) 0.7766(12) 0.2264(3) 0.046(3) Uani 1 1 d DU
H109 H -0.1168 0.7520 0.2347 0.055 Uiso 1 1 calc R
C110 C -0.1044(11) 0.4158(12) 0.1577(4) 0.050(3) Uani 1 1 d DU
H110 H -0.0563 0.4008 0.1425 0.060 Uiso 1 1 calc R
C111 C -0.0630(13) 0.4169(15) 0.1985(4) 0.058(4) Uani 1 1 d DU
H11D H -0.1091 0.4316 0.2139 0.087 Uiso 1 1 calc R
H11E H -0.0167 0.4673 0.2023 0.087 Uiso 1 1 calc R
H11F H -0.0369 0.3525 0.2053 0.087 Uiso 1 1 calc R
C112 C -0.1764(13) 0.3422(14) 0.1486(4) 0.057(4) Uani 1 1 d DU
H11G H -0.1504 0.2763 0.1488 0.085 Uiso 1 1 calc R
H11H H -0.2087 0.3562 0.1240 0.085 Uiso 1 1 calc R
H11I H -0.2174 0.3457 0.1669 0.085 Uiso 1 1 calc R
C113 C 0.1577(11) 0.5277(11) 0.1785(3) 0.041(4) Uani 1 1 d DU
H113 H 0.1616 0.5900 0.1902 0.049 Uiso 1 1 calc R
C114 C 0.2107(11) 0.4465(13) 0.1954(3) 0.048(3) Uani 1 1 d DU
C115 C 0.2049(12) 0.3582(12) 0.1764(4) 0.046(4) Uani 1 1 d DU
H115 H 0.2388 0.3036 0.1866 0.055 Uiso 1 1 calc R
C116 C 0.1538(11) 0.3487(11) 0.1450(3) 0.041(3) Uani 1 1 d DU
H116 H 0.1521 0.2872 0.1326 0.049 Uiso 1 1 calc R
C117 C 0.1013(10) 0.4252(10) 0.1287(3) 0.033(3) Uani 1 1 d DU
C118 C 0.0363(10) 0.4210(10) 0.0946(3) 0.036(3) Uani 1 1 d DU
C119 C 0.0214(11) 0.3372(11) 0.0728(3) 0.039(3) Uani 1 1 d DU
H119 H 0.0541 0.2785 0.0787 0.046 Uiso 1 1 calc R
C120 C -0.0446(11) 0.3433(11) 0.0414(3) 0.043(4) Uani 1 1 d DU
H120 H -0.0627 0.2857 0.0277 0.052 Uiso 1 1 calc R
C121 C -0.0827(11) 0.4322(11) 0.0305(3) 0.045(3) Uani 1 1 d DU
C122 C -0.0616(10) 0.5130(11) 0.0540(3) 0.033(3) Uani 1 1 d DU
H122 H -0.0897 0.5740 0.0472 0.040 Uiso 1 1 calc R
C123 C 0.2704(11) 0.4682(14) 0.2312(3) 0.049(4) Uani 1 1 d DU
H12D H 0.2626 0.4172 0.2494 0.073 Uiso 1 1 calc R
H12E H 0.2548 0.5323 0.2407 0.073 Uiso 1 1 calc R
H12F H 0.3325 0.4691 0.2268 0.073 Uiso 1 1 calc R
C124 C -0.1483(11) 0.4433(15) -0.0035(3) 0.047(4) Uani 1 1 d DU
H12G H -0.1646 0.3783 -0.0139 0.070 Uiso 1 1 calc R
H12H H -0.1221 0.4823 -0.0217 0.070 Uiso 1 1 calc R
H12I H -0.2016 0.4764 0.0026 0.070 Uiso 1 1 calc R
C125 C 0.1981(9) 0.6333(12) 0.0853(3) 0.039(3) Uani 1 1 d DU
H125 H 0.2181 0.5814 0.1018 0.047 Uiso 1 1 calc R
C126 C 0.2547(11) 0.6623(12) 0.0622(4) 0.051(4) Uani 1 1 d DU
H126 H 0.3090 0.6286 0.0614 0.061 Uiso 1 1 calc R
C127 C 0.2310(11) 0.7444(13) 0.0393(4) 0.050(4) Uani 1 1 d DU
H127 H 0.2683 0.7700 0.0228 0.060 Uiso 1 1 calc R
C128 C 0.1513(11) 0.7833(13) 0.0427(4) 0.049(3) Uani 1 1 d DU
H128 H 0.1336 0.8382 0.0274 0.058 Uiso 1 1 calc R
C129 C 0.0924(10) 0.7531(11) 0.0657(3) 0.039(3) Uani 1 1 d DU
C130 C 0.0079(10) 0.7872(11) 0.0693(4) 0.039(3) Uani 1 1 d DU
C131 C -0.0288(10) 0.8709(11) 0.0504(4) 0.041(3) Uani 1 1 d DU
H131 H 0.0047 0.9107 0.0361 0.049 Uiso 1 1 calc R
C132 C -0.1154(10) 0.8920(11) 0.0538(3) 0.038(3) Uani 1 1 d DU
H132 H -0.1411 0.9483 0.0412 0.046 Uiso 1 1 calc R
C133 C -0.1676(11) 0.8386(12) 0.0736(3) 0.043(3) Uani 1 1 d DU
H133 H -0.2277 0.8553 0.0751 0.051 Uiso 1 1 calc R
C134 C -0.1255(10) 0.7563(11) 0.0919(3) 0.040(3) Uani 1 1 d DU
H134 H -0.1585 0.7166 0.1064 0.048 Uiso 1 1 calc R
N101 N -0.0699(8) 0.5949(9) 0.1511(3) 0.045(3) Uani 1 1 d DU
N102 N 0.1038(8) 0.5159(8) 0.1469(3) 0.037(3) Uani 1 1 d DU
N103 N -0.0062(9) 0.5092(8) 0.0843(3) 0.038(3) Uani 1 1 d DU
N104 N 0.1161(8) 0.6692(9) 0.0879(3) 0.042(3) Uani 1 1 d DU
N105 N -0.0416(8) 0.7315(9) 0.0898(3) 0.038(3) Uani 1 1 d DU
O101 O -0.1637(7) 0.6338(9) 0.1927(2) 0.048(2) Uani 1 1 d DU
O102 O 0.0771(7) 0.7311(7) 0.1555(2) 0.038(3) Uani 1 1 d DU

loop_
_atom_site_aniso_label
_atom_site_aniso_U_11
_atom_site_aniso_U_22
_atom_site_aniso_U_33
_atom_site_aniso_U_23
_atom_site_aniso_U_13
_atom_site_aniso_U_12
Ru1 0.0441(9) 0.0235(9) 0.0424(7) -0.0002(6) -0.0098(5) -0.0006(8)
C1 0.043(7) 0.042(5) 0.044(6) 0.002(4) -0.004(5) 0.001(4)
C2 0.045(5) 0.047(7) 0.051(7) 0.001(5) 0.000(5) -0.004(5)
C3 0.050(6) 0.048(8) 0.047(6) -0.004(4) -0.008(5) 0.005(5)
C4 0.044(6) 0.039(8) 0.044(6) -0.002(4) -0.007(4) -0.002(5)
C5 0.036(6) 0.046(8) 0.036(6) 0.003(4) 0.000(4) -0.007(5)
C6 0.044(6) 0.037(8) 0.042(6) 0.007(4) 0.002(4) -0.003(5)
C7 0.051(7) 0.049(8) 0.057(7) -0.010(5) -0.001(5) 0.006(6)
C8 0.042(6) 0.042(8) 0.037(6) 0.001(4) 0.007(5) -0.003(6)
C9 0.035(6) 0.042(8) 0.048(6) -0.005(5) -0.004(4) -0.003(5)
C10 0.046(7) 0.041(5) 0.057(5) 0.002(5) -0.002(5) 0.002(4)
C11 0.049(8) 0.048(8) 0.062(5) 0.009(5) 0.006(5) -0.004(7)
C12 0.050(8) 0.050(6) 0.062(6) -0.003(6) -0.008(5) 0.011(6)
C13 0.039(8) 0.035(6) 0.033(5) 0.008(4) -0.001(4) 0.005(6)
C14 0.032(7) 0.037(6) 0.039(5) 0.008(4) -0.002(4) 0.002(6)
C15 0.029(8) 0.042(6) 0.045(5) 0.003(4) -0.005(5) -0.005(6)
C16 0.040(8) 0.036(6) 0.036(5) 0.006(4) -0.008(4) -0.002(6)
C17 0.027(7) 0.037(6) 0.036(5) -0.003(4) -0.009(4) -0.007(5)
C18 0.050(8) 0.040(6) 0.036(5) 0.001(4) 0.001(5) 0.003(6)
C19 0.049(8) 0.044(6) 0.037(5) -0.002(4) -0.009(4) 0.004(6)
C20 0.024(7) 0.038(5) 0.053(6) -0.008(4) -0.002(5) 0.008(6)
C21 0.029(7) 0.039(6) 0.043(5) -0.007(4) -0.008(4) 0.009(5)
C22 0.019(7) 0.036(6) 0.040(5) 0.002(4) -0.003(4) 0.006(6)
C23 0.034(7) 0.042(8) 0.049(5) 0.009(5) 0.007(4) 0.003(6)
C24 0.055(8) 0.040(8) 0.051(5) -0.009(5) 0.002(5) 0.002(6)
C25 0.043(6) 0.050(8) 0.045(6) 0.018(5) 0.001(5) 0.000(5)
C26 0.038(6) 0.042(7) 0.046(6) 0.001(5) -0.001(5) 0.003(5)
C27 0.033(5) 0.041(7) 0.047(6) 0.004(5) -0.007(5) 0.013(5)
C28 0.041(5) 0.034(7) 0.054(7) 0.013(5) -0.007(5) 0.008(5)
C29 0.035(4) 0.030(7) 0.032(6) -0.002(4) -0.002(4) 0.002(5)
C30 0.037(4) 0.024(7) 0.040(6) 0.000(4) 0.001(5) 0.004(4)
C31 0.041(5) 0.031(7) 0.037(6) 0.003(4) -0.004(5) 0.000(5)
C32 0.042(5) 0.027(7) 0.041(6) 0.003(4) 0.004(5) 0.001(5)
C33 0.039(6) 0.036(7) 0.048(7) 0.003(5) -0.001(5) -0.003(5)
C34 0.038(5) 0.040(7) 0.032(6) 0.005(4) 0.004(5) 0.005(5)
N1 0.040(5) 0.031(5) 0.036(5) 0.009(3) 0.007(4) -0.006(4)
N2 0.030(7) 0.029(5) 0.037(5) 0.004(4) 0.001(4) 0.011(5)
N3 0.025(7) 0.042(5) 0.031(4) 0.005(4) -0.005(4) 0.010(5)
N4 0.031(5) 0.030(6) 0.028(5) 0.001(4) 0.015(4) 0.018(4)
N5 0.036(4) 0.041(7) 0.033(5) 0.005(4) -0.001(4) 0.005(5)
O1 0.045(5) 0.042(6) 0.048(5) 0.001(4) -0.009(3) -0.003(5)
O2 0.041(6) 0.049(7) 0.047(5) -0.001(4) -0.008(4) -0.009(5)
F1 0.034(7) 0.030(7) 0.098(7) -0.007(4) 0.005(4) -0.015(5)
F2 0.079(9) 0.029(7) 0.056(6) 0.010(4) -0.012(5) 0.015(6)
F3 0.037(6) 0.043(8) 0.063(5) -0.015(4) -0.005(4) 0.008(5)
F4 0.076(8) 0.035(8) 0.057(6) -0.003(4) -0.002(5) -0.009(6)
F6 0.084(9) 0.024(7) 0.055(5) -0.017(4) -0.020(5) 0.003(6)
F7 0.061(8) 0.034(7) 0.066(6) 0.012(4) -0.010(5) -0.006(6)
F8 0.090(10) 0.037(8) 0.082(7) -0.028(5) 0.018(6) 0.010(7)
F9 0.107(11) 0.047(9) 0.067(6) 0.001(5) -0.032(6) 0.009(7)
F10 0.071(8) 0.013(7) 0.054(5) 0.000(3) 0.000(4) -0.008(5)
F011 0.056(7) 0.031(7) 0.066(6) 0.000(4) -0.012(4) -0.021(5)
F11 0.055(7) 0.034(7) 0.066(6) -0.004(4) -0.004(4) 0.010(6)
F12 0.057(8) 0.033(7) 0.057(6) -0.003(4) -0.004(4) -0.005(5)
P1 0.050(3) 0.023(3) 0.047(2) -0.0002(16) -0.0050(18) -0.004(2)
P2 0.035(3) 0.032(4) 0.049(3) -0.0010(16) 0.0023(18) 0.005(2)
C200 0.079(10) 0.064(10) 0.060(7) 0.010(7) -0.002(7) 0.002(8)
Cl1 0.083(4) 0.084(5) 0.098(3) -0.031(3) -0.020(3) 0.035(5)
Cl2 0.070(4) 0.079(5) 0.081(3) -0.007(2) -0.013(2) 0.027(3)
C300 0.081(10) 0.056(9) 0.067(8) -0.005(7) 0.005(7) 0.010(8)
Cl3 0.091(5) 0.074(6) 0.134(5) -0.020(4) 0.014(3) -0.016(5)
Cl4 0.079(5) 0.108(6) 0.089(4) 0.007(3) -0.016(3) -0.016(4)
Ru2 0.0440(9) 0.0204(9) 0.0454(7) -0.0001(6) -0.0084(5) 0.0013(8)
C101 0.049(7) 0.043(5) 0.051(6) 0.004(4) -0.003(5) 0.002(4)
C102 0.055(6) 0.039(7) 0.054(7) 0.006(5) 0.000(5) 0.002(4)
C103 0.042(6) 0.024(6) 0.043(6) 0.012(4) 0.003(4) 0.011(4)
C104 0.039(6) 0.028(6) 0.039(6) 0.009(4) -0.002(4) 0.010(5)
C105 0.042(6) 0.037(7) 0.034(6) 0.008(4) -0.002(4) 0.003(5)
C106 0.050(7) 0.044(7) 0.046(6) 0.003(5) -0.008(5) -0.001(5)
C107 0.053(7) 0.052(8) 0.047(6) -0.006(5) -0.013(5) -0.002(6)
C108 0.059(8) 0.058(8) 0.051(7) -0.010(5) 0.000(5) 0.006(6)
C109 0.050(7) 0.043(7) 0.045(6) 0.006(4) 0.009(5) 0.002(6)
C110 0.045(7) 0.045(5) 0.058(5) 0.008(5) 0.003(5) 0.002(4)
C111 0.060(8) 0.053(8) 0.058(6) 0.018(5) -0.002(5) -0.004(6)
C112 0.061(8) 0.041(6) 0.067(7) -0.001(6) 0.007(6) -0.004(6)
C113 0.042(8) 0.035(6) 0.042(6) -0.007(4) -0.001(5) 0.004(6)
C114 0.050(7) 0.041(6) 0.049(6) 0.000(4) -0.009(5) 0.005(6)
C115 0.043(8) 0.042(6) 0.050(6) -0.002(5) -0.004(5) 0.019(6)
C116 0.041(8) 0.030(6) 0.050(6) 0.002(4) -0.002(5) 0.002(6)
C117 0.038(7) 0.027(6) 0.034(5) 0.000(4) 0.003(4) 0.001(5)
C118 0.032(7) 0.034(6) 0.040(6) -0.004(4) 0.001(4) 0.003(5)
C119 0.041(8) 0.031(6) 0.040(6) 0.003(4) -0.007(4) -0.005(6)
C120 0.046(8) 0.033(6) 0.046(6) 0.000(5) -0.009(5) 0.003(6)
C121 0.055(7) 0.031(6) 0.043(5) -0.004(4) -0.007(5) 0.007(6)
C122 0.023(7) 0.032(6) 0.044(6) -0.003(4) 0.003(4) 0.000(5)
C123 0.040(7) 0.048(8) 0.054(6) 0.002(5) -0.007(4) -0.001(6)
C124 0.048(7) 0.041(8) 0.047(6) -0.003(5) -0.009(4) 0.009(6)
C125 0.041(6) 0.031(7) 0.044(6) -0.008(5) 0.000(5) 0.001(5)
C126 0.055(7) 0.042(7) 0.055(7) -0.004(5) 0.007(5) 0.001(6)
C127 0.046(6) 0.052(8) 0.054(7) 0.001(5) 0.012(5) -0.001(6)
C128 0.054(6) 0.046(8) 0.048(7) -0.016(5) 0.016(5) 0.007(5)
C129 0.041(5) 0.037(7) 0.037(6) -0.005(5) 0.001(5) 0.004(5)
C130 0.031(5) 0.040(7) 0.043(7) -0.003(5) -0.004(5) -0.001(4)
C131 0.041(6) 0.031(6) 0.052(7) -0.002(5) 0.010(5) 0.002(5)
C132 0.046(6) 0.038(7) 0.034(6) -0.003(4) 0.016(5) 0.010(5)
C133 0.038(6) 0.047(7) 0.043(6) -0.002(5) 0.005(5) -0.001(5)
C134 0.044(5) 0.041(7) 0.035(6) -0.001(5) 0.008(5) -0.006(6)
N101 0.048(6) 0.036(5) 0.045(5) -0.001(4) -0.015(4) 0.010(5)
N102 0.042(7) 0.034(6) 0.034(5) -0.005(4) -0.001(4) 0.009(5)
N103 0.045(7) 0.035(5) 0.033(5) 0.003(4) 0.001(4) 0.003(5)
N104 0.052(6) 0.022(6) 0.047(6) -0.019(4) -0.008(4) 0.010(5)
N105 0.042(5) 0.034(6) 0.036(5) -0.008(4) 0.002(4) -0.002(5)
O101 0.051(5) 0.036(6) 0.057(5) 0.007(4) 0.006(4) -0.002(5)
O102 0.039(6) 0.035(6) 0.040(5) 0.014(3) 0.001(4) 0.011(5)

loop_
_atom_type_symbol
_atom_type_description
_atom_type_scat_dispersion_real
_atom_type_scat_dispersion_imag
_atom_type_scat_source
C C 0.0033 0.0016 'International Tables Vol C Tables 4.2.6.8 and 6.1.1.4'
H H 0.0000 0.0000 'International Tables Vol C Tables 4.2.6.8 and 6.1.1.4'
N N 0.0061 0.0033 'International Tables Vol C Tables 4.2.6.8 and 6.1.1.4'
O O 0.0106 0.0060 'International Tables Vol C Tables 4.2.6.8 and 6.1.1.4'
F F 0.0171 0.0103 'International Tables Vol C Tables 4.2.6.8 and 6.1.1.4'
P P 0.1023 0.0942 'International Tables Vol C Tables 4.2.6.8 and 6.1.1.4'
Ru Ru -1.2594 0.8363 'International Tables Vol C Tables 4.2.6.8 and 6.1.1.4'
Cl Cl 0.1484 0.1585 'International Tables Vol C Tables 4.2.6.8 and 6.1.1.4'

loop_
_geom_angle_atom_site_label_1
_geom_angle_atom_site_label_2
_geom_angle_atom_site_label_3
_geom_angle
N4 Ru1 N5 78.5(4)
N4 Ru1 O2 87.4(4)
N5 Ru1 O2 88.6(5)
N4 Ru1 N2 97.9(5)
N5 Ru1 N2 176.1(5)
O2 Ru1 N2 92.7(4)
N4 Ru1 N3 89.7(4)
N5 Ru1 N3 98.0(4)
O2 Ru1 N3 172.1(5)
N2 Ru1 N3 80.5(4)
N4 Ru1 N1 172.6(5)
N5 Ru1 N1 94.6(5)
O2 Ru1 N1 89.8(4)
N2 Ru1 N1 89.1(4)
N3 Ru1 N1 93.9(4)
C2 C1 N1 102.6(11)
C2 C1 C10 114.7(13)
N1 C1 C10 108.6(12)
C2 C1 H1 110.2
N1 C1 H1 110.2
C10 C1 H1 110.2
O1 C2 C1 108.1(13)
O1 C2 H2A 110.1
C1 C2 H2A 110.1
O1 C2 H2B 110.1
C1 C2 H2B 110.1
H2A C2 H2B 108.4
O1 C3 N1 115.5(12)
O1 C3 C4 115.9(11)
N1 C3 C4 128.4(13)
C9 C4 C5 119.6(13)
C9 C4 C3 118.2(13)
C5 C4 C3 122.0(11)
O2 C5 C4 125.4(12)
O2 C5 C6 115.8(13)
C4 C5 C6 118.4(11)
C5 C6 C7 120.6(14)
C5 C6 H6 119.7
C7 C6 H6 119.7
C8 C7 C6 118.3(14)
C8 C7 H7 120.8
C6 C7 H7 120.8
C7 C8 C9 121.2(13)
C7 C8 H8 119.4
C9 C8 H8 119.4
C4 C9 C8 121.5(14)
C4 C9 H9 119.3
C8 C9 H9 119.3
C12 C10 C11 114.9(12)
C12 C10 C1 107.0(13)
C11 C10 C1 113.5(11)
C12 C10 H10 107.0
C11 C10 H10 107.0
C1 C10 H10 107.0
C10 C11 H11A 109.5
C10 C11 H11B 109.5
H11A C11 H11B 109.5
C10 C11 H11C 109.5
H11A C11 H11C 109.5
H11B C11 H11C 109.5
C10 C12 H12A 109.5
C10 C12 H12B 109.5
H12A C12 H12B 109.5
C10 C12 H12C 109.5
H12A C12 H12C 109.5
H12B C12 H12C 109.5
N2 C13 C14 122.2(13)
N2 C13 H13 118.9
C14 C13 H13 118.9
C15 C14 C13 115.8(12)
C15 C14 C23 125.4(13)
C13 C14 C23 118.7(13)
C16 C15 C14 120.9(14)
C16 C15 H15 119.5
C14 C15 H15 119.5
C15 C16 C17 124.4(14)
C15 C16 H16 117.8
C17 C16 H16 117.8
C16 C17 N2 117.1(11)
C16 C17 C18 128.9(12)
N2 C17 C18 113.9(11)
C19 C18 N3 121.0(12)
C19 C18 C17 123.6(12)
N3 C18 C17 115.4(10)
C18 C19 C20 118.4(14)
C18 C19 H19 120.8
C20 C19 H19 120.8
C21 C20 C19 121.0(13)
C21 C20 H20 119.5
C19 C20 H20 119.5
C20 C21 C22 115.6(12)
C20 C21 C24 124.0(13)
C22 C21 C24 120.2(14)
N3 C22 C21 125.8(13)
N3 C22 H22 117.1
C21 C22 H22 117.1
C14 C23 H23A 109.5
C14 C23 H23B 109.5
H23A C23 H23B 109.5
C14 C23 H23C 109.5
H23A C23 H23C 109.5
H23B C23 H23C 109.5
C21 C24 H24A 109.5
C21 C24 H24B 109.5
H24A C24 H24B 109.5
C21 C24 H24C 109.5
H24A C24 H24C 109.5
H24B C24 H24C 109.5
N4 C25 C26 125.3(14)
N4 C25 H25 117.4
C26 C25 H25 117.4
C25 C26 C27 118.1(14)
C25 C26 H26 120.9
C27 C26 H26 120.9
C28 C27 C26 117.4(13)
C28 C27 H27 121.3
C26 C27 H27 121.3
C27 C28 C29 124.0(14)
C27 C28 H28 118.0
C29 C28 H28 118.0
C30 C29 N4 116.3(11)
C30 C29 C28 126.9(12)
N4 C29 C28 116.8(12)
N5 C30 C29 113.3(12)
N5 C30 C31 121.3(13)
C29 C30 C31 125.0(12)
C32 C31 C30 119.4(13)
C32 C31 H31 120.3
C30 C31 H31 120.3
C33 C32 C31 121.0(13)
C33 C32 H32 119.5
C31 C32 H32 119.5
C32 C33 C34 116.1(14)
C32 C33 H33 122.0
C34 C33 H33 122.0
N5 C34 C33 125.3(13)
N5 C34 H34 117.4
C33 C34 H34 117.4
C3 N1 C1 106.4(11)
C3 N1 Ru1 123.1(9)
C1 N1 Ru1 129.4(8)
C13 N2 C17 119.4(11)
C13 N2 Ru1 125.0(9)
C17 N2 Ru1 115.3(7)
C22 N3 C18 117.9(10)
C22 N3 Ru1 127.4(9)
C18 N3 Ru1 114.6(8)
C25 N4 C29 118.3(11)
C25 N4 Ru1 127.3(9)
C29 N4 Ru1 114.4(9)
C34 N5 C30 116.9(11)
C34 N5 Ru1 126.5(9)
C30 N5 Ru1 116.4(9)
C3 O1 C2 104.3(10)
C5 O2 Ru1 129.6(10)
F1 P1 F3 178.4(5)
F1 P1 F2 91.5(6)
F3 P1 F2 89.3(6)
F1 P1 F6 91.0(6)
F3 P1 F6 90.4(6)
F2 P1 F6 89.5(5)
F1 P1 F4 88.2(6)
F3 P1 F4 90.9(6)
F2 P1 F4 178.4(6)
F6 P1 F4 92.1(6)
F1 P1 F011 88.5(5)
F3 P1 F011 90.2(5)
F2 P1 F011 89.7(6)
F6 P1 F011 179.0(6)
F4 P1 F011 88.7(5)
F9 P2 F10 87.8(7)
F9 P2 F8 91.3(7)
F10 P2 F8 179.1(7)
F9 P2 F12 92.2(6)
F10 P2 F12 90.1(6)
F8 P2 F12 89.8(5)
F9 P2 F7 178.8(7)
F10 P2 F7 91.6(6)
F8 P2 F7 89.3(6)
F12 P2 F7 88.8(5)
F9 P2 F11 88.6(6)
F10 P2 F11 88.6(5)
F8 P2 F11 91.5(5)
F12 P2 F11 178.4(6)
F7 P2 F11 90.3(6)
Cl1 C200 Cl2 111.3(12)
Cl1 C200 H20A 109.4
Cl2 C200 H20A 109.4
Cl1 C200 H20B 109.4
Cl2 C200 H20B 109.4
H20A C200 H20B 108.0
Cl4 C300 Cl3 112.7(12)
Cl4 C300 H30A 109.1
Cl3 C300 H30A 109.1
Cl4 C300 H30B 109.1
Cl3 C300 H30B 109.1
H30A C300 H30B 107.8
N104 Ru2 N105 78.5(5)
N104 Ru2 N103 90.1(5)
N105 Ru2 N103 98.7(4)
N104 Ru2 N101 172.4(5)
N105 Ru2 N101 94.7(5)
N103 Ru2 N101 94.5(5)
N104 Ru2 N102 97.0(5)
N105 Ru2 N102 175.5(5)
N103 Ru2 N102 80.6(4)
N101 Ru2 N102 89.7(5)
N104 Ru2 O102 85.9(4)
N105 Ru2 O102 86.5(4)
N103 Ru2 O102 172.7(5)
N101 Ru2 O102 90.2(4)
N102 Ru2 O102 93.8(4)
C102 C101 N101 104.4(12)
C102 C101 C110 115.6(13)
N101 C101 C110 108.0(12)
C102 C101 H101 109.6
N101 C101 H101 109.6
C110 C101 H101 109.6
C101 C102 O101 107.1(13)
C101 C102 H10A 110.3
O101 C102 H10A 110.3
C101 C102 H10B 110.3
O101 C102 H10B 110.3
H10A C102 H10B 108.5
O101 C103 N101 118.0(13)
O101 C103 C104 115.8(11)
N101 C103 C104 126.0(12)
C109 C104 C105 121.9(13)
C109 C104 C103 115.7(12)
C105 C104 C103 122.4(11)
O102 C105 C104 127.0(13)
O102 C105 C106 115.9(13)
C104 C105 C106 117.1(12)
C107 C106 C105 119.1(15)
C107 C106 H106 120.4
C105 C106 H106 120.4
C108 C107 C106 122.7(15)
C108 C107 H107 118.6
C106 C107 H107 118.6
C107 C108 C109 117.9(14)
C107 C108 H108 121.1
C109 C108 H108 121.1
C104 C109 C108 121.2(15)
C104 C109 H109 119.4
C108 C109 H109 119.4
C112 C110 C111 114.4(13)
C112 C110 C101 107.8(13)
C111 C110 C101 110.3(12)
C112 C110 H110 108.1
C111 C110 H110 108.1
C101 C110 H110 108.1
C110 C111 H11D 109.5
C110 C111 H11E 109.5
H11D C111 H11E 109.5
C110 C111 H11F 109.5
H11D C111 H11F 109.5
H11E C111 H11F 109.5
C110 C112 H11G 109.5
C110 C112 H11H 109.5
H11G C112 H11H 109.5
C110 C112 H11I 109.5
H11G C112 H11I 109.5
H11H C112 H11I 109.5
N102 C113 C114 121.1(12)
N102 C113 H113 119.5
C114 C113 H113 119.5
C115 C114 C113 117.0(11)
C115 C114 C123 126.3(14)
C113 C114 C123 116.7(13)
C116 C115 C114 121.3(14)
C116 C115 H115 119.4
C114 C115 H115 119.4
C115 C116 C117 122.4(13)
C115 C116 H116 118.8
C117 C116 H116 118.8
C116 C117 N102 118.9(10)
C116 C117 C118 127.2(12)
N102 C117 C118 113.8(10)
N103 C118 C119 121.4(11)
N103 C118 C117 115.1(10)
C119 C118 C117 123.4(12)
C118 C119 C120 117.1(13)
C118 C119 H119 121.4
C120 C119 H119 121.4
C121 C120 C119 120.4(13)
C121 C120 H120 119.8
C119 C120 H120 119.8
C120 C121 C122 117.6(11)
C120 C121 C124 122.3(13)
C122 C121 C124 119.9(13)
N103 C122 C121 123.8(13)
N103 C122 H122 118.1
C121 C122 H122 118.1
C114 C123 H12D 109.5
C114 C123 H12E 109.5
H12D C123 H12E 109.5
C114 C123 H12F 109.5
H12D C123 H12F 109.5
H12E C123 H12F 109.5
C121 C124 H12G 109.5
C121 C124 H12H 109.5
H12G C124 H12H 109.5
C121 C124 H12I 109.5
H12G C124 H12I 109.5
H12H C124 H12I 109.5
C126 C125 N104 127.8(14)
C126 C125 H125 116.1
N104 C125 H125 116.1
C125 C126 C127 118.3(15)
C125 C126 H126 120.9
C127 C126 H126 120.9
C128 C127 C126 114.4(14)
C128 C127 H127 122.8
C126 C127 H127 122.8
C127 C128 C129 127.8(15)
C127 C128 H128 116.1
C129 C128 H128 116.1
C128 C129 C130 130.4(13)
C128 C129 N104 117.2(13)
C130 C129 N104 112.2(12)
N105 C130 C129 117.1(12)
N105 C130 C131 120.6(13)
C129 C130 C131 122.2(13)
C132 C131 C130 116.4(13)
C132 C131 H131 121.8
C130 C131 H131 121.8
C133 C132 C131 125.2(14)
C133 C132 H132 117.4
C131 C132 H132 117.4
C132 C133 C134 114.6(14)
C132 C133 H133 122.7
C134 C133 H133 122.7
N105 C134 C133 123.2(13)
N105 C134 H134 118.4
C133 C134 H134 118.4
C103 N101 C101 103.9(11)
C103 N101 Ru2 124.8(10)
C101 N101 Ru2 130.2(8)
C113 N102 C117 119.3(11)
C113 N102 Ru2 125.4(9)
C117 N102 Ru2 115.2(7)
C122 N103 C118 119.2(10)
C122 N103 Ru2 125.8(9)
C118 N103 Ru2 115.1(7)
C125 N104 C129 114.4(12)
C125 N104 Ru2 129.1(10)
C129 N104 Ru2 116.5(9)
C134 N105 C130 119.9(12)
C134 N105 Ru2 125.2(9)
C130 N105 Ru2 114.6(9)
C103 O101 C102 103.9(10)
C105 O102 Ru2 127.8(9)

loop_
_geom_bond_atom_site_label_1
_geom_bond_atom_site_label_2
_geom_bond_distance
Ru1 N4 2.014(10)
Ru1 N5 2.017(11)
Ru1 O2 2.033(9)
Ru1 N2 2.034(11)
Ru1 N3 2.044(11)
Ru1 N1 2.063(10)
C1 C2 1.453(18)
C1 N1 1.490(17)
C1 C10 1.59(2)
C1 H1 1.0000
C2 O1 1.453(16)
C2 H2A 0.9900
C2 H2B 0.9900
C3 O1 1.341(15)
C3 N1 1.344(15)
C3 C4 1.460(18)
C4 C9 1.381(16)
C4 C5 1.409(19)
C5 O2 1.315(14)
C5 C6 1.420(18)
C6 C7 1.423(17)
C6 H6 0.9500
C7 C8 1.38(2)
C7 H7 0.9500
C8 C9 1.385(18)
C8 H8 0.9500
C9 H9 0.9500
C10 C12 1.48(2)
C10 C11 1.508(15)
C10 H10 1.0000
C11 H11A 0.9800
C11 H11B 0.9800
C11 H11C 0.9800
C12 H12A 0.9800
C12 H12B 0.9800
C12 H12C 0.9800
C13 N2 1.319(14)
C13 C14 1.446(18)
C13 H13 0.9500
C14 C15 1.397(19)
C14 C23 1.477(15)
C15 C16 1.285(15)
C15 H15 0.9500
C16 C17 1.383(17)
C16 H16 0.9500
C17 N2 1.415(16)
C17 C18 1.456(16)
C18 C19 1.385(16)
C18 N3 1.405(16)
C19 C20 1.408(16)
C19 H19 0.9500
C20 C21 1.388(18)
C20 H20 0.9500
C21 C22 1.409(17)
C21 C24 1.472(16)
C22 N3 1.300(13)
C22 H22 0.9500
C23 H23A 0.9800
C23 H23B 0.9800
C23 H23C 0.9800
C24 H24A 0.9800
C24 H24B 0.9800
C24 H24C 0.9800
C25 N4 1.341(16)
C25 C26 1.361(17)
C25 H25 0.9500
C26 C27 1.405(18)
C26 H26 0.9500
C27 C28 1.352(19)
C27 H27 0.9500
C28 C29 1.415(17)
C28 H28 0.9500
C29 C30 1.382(18)
C29 N4 1.394(15)
C30 N5 1.373(16)
C30 C31 1.392(16)
C31 C32 1.378(18)
C31 H31 0.9500
C32 C33 1.364(17)
C32 H32 0.9500
C33 C34 1.415(18)
C33 H33 0.9500
C34 N5 1.323(16)
C34 H34 0.9500
F1 P1 1.572(11)
F2 P1 1.589(10)
F3 P1 1.583(11)
F4 P1 1.612(11)
F6 P1 1.590(10)
F7 P2 1.592(10)
F8 P2 1.571(13)
F9 P2 1.551(12)
F10 P2 1.566(11)
F011 P1 1.648(10)
F11 P2 1.642(10)
F12 P2 1.586(10)
C200 Cl1 1.72(2)
C200 Cl2 1.77(2)
C200 H20A 0.9900
C200 H20B 0.9900
C300 Cl4 1.71(3)
C300 Cl3 1.74(2)
C300 H30A 0.9900
C300 H30B 0.9900
Ru2 N104 2.001(12)
Ru2 N105 2.033(11)
Ru2 N103 2.036(10)
Ru2 N101 2.038(11)
Ru2 N102 2.039(10)
Ru2 O102 2.044(9)
C101 C102 1.449(19)
C101 N101 1.502(18)
C101 C110 1.61(2)
C101 H101 1.0000
C102 O101 1.469(16)
C102 H10A 0.9900
C102 H10B 0.9900
C103 O101 1.321(15)
C103 N101 1.349(15)
C103 C104 1.483(18)
C104 C109 1.375(16)
C104 C105 1.401(19)
C105 O102 1.301(14)
C105 C106 1.441(18)
C106 C107 1.403(18)
C106 H106 0.9500
C107 C108 1.36(2)
C107 H107 0.9500
C108 C109 1.410(19)
C108 H108 0.9500
C109 H109 0.9500
C110 C112 1.49(2)
C110 C111 1.534(16)
C110 H110 1.0000
C111 H11D 0.9800
C111 H11E 0.9800
C111 H11F 0.9800
C112 H11G 0.9800
C112 H11H 0.9800
C112 H11I 0.9800
C113 N102 1.329(14)
C113 C114 1.455(18)
C113 H113 0.9500
C114 C115 1.385(19)
C114 C123 1.512(15)
C115 C116 1.301(16)
C115 H115 0.9500
C116 C117 1.393(17)
C116 H116 0.9500
C117 N102 1.401(15)
C117 C118 1.478(15)
C118 N103 1.391(15)
C118 C119 1.394(16)
C119 C120 1.416(16)
C119 H119 0.9500
C120 C121 1.376(18)
C120 H120 0.9500
C121 C122 1.405(17)
C121 C124 1.490(15)
C122 N103 1.296(14)
C122 H122 0.9500
C123 H12D 0.9800
C123 H12E 0.9800
C123 H12F 0.9800
C124 H12G 0.9800
C124 H12H 0.9800
C124 H12I 0.9800
C125 C126 1.348(17)
C125 N104 1.355(16)
C125 H125 0.9500
C126 C127 1.414(19)
C126 H126 0.9500
C127 C128 1.345(19)
C127 H127 0.9500
C128 C129 1.377(18)
C128 H128 0.9500
C129 C130 1.390(18)
C129 N104 1.418(16)
C130 N105 1.364(16)
C130 C131 1.406(17)
C131 C132 1.370(18)
C131 H131 0.9500
C132 C133 1.361(17)
C132 H132 0.9500
C133 C134 1.411(18)
C133 H133 0.9500
C134 N105 1.332(16)
C134 H134 0.9500

loop_
_geom_torsion_atom_site_label_1
_geom_torsion_atom_site_label_2
_geom_torsion_atom_site_label_3
_geom_torsion_atom_site_label_4
_geom_torsion
N1 C1 C2 O1 -16.9(16)
C10 C1 C2 O1 100.6(15)
O1 C3 C4 C9 3(2)
N1 C3 C4 C9 -171.5(17)
O1 C3 C4 C5 -173.7(16)
N1 C3 C4 C5 12(3)
C9 C4 C5 O2 179.0(17)
C3 C4 C5 O2 -4(3)
C9 C4 C5 C6 6(3)
C3 C4 C5 C6 -177.2(16)
O2 C5 C6 C7 178.6(16)
C4 C5 C6 C7 -8(3)
C5 C6 C7 C8 6(3)
C6 C7 C8 C9 -2(3)
C5 C4 C9 C8 -2(3)
C3 C4 C9 C8 -179.1(16)
C7 C8 C9 C4 0(3)
C2 C1 C10 C12 76.6(15)
N1 C1 C10 C12 -169.3(11)
C2 C1 C10 C11 -51.2(18)
N1 C1 C10 C11 62.9(15)
N2 C13 C14 C15 3(2)
N2 C13 C14 C23 -179.9(13)
C13 C14 C15 C16 -1(2)
C23 C14 C15 C16 -177.1(14)
C14 C15 C16 C17 -2(2)
C15 C16 C17 N2 2(2)
C15 C16 C17 C18 -177.5(16)
C16 C17 C18 C19 4(3)
N2 C17 C18 C19 -175.9(15)
C16 C17 C18 N3 -176.4(15)
N2 C17 C18 N3 3.7(19)
N3 C18 C19 C20 -1(2)
C17 C18 C19 C20 178.1(15)
C18 C19 C20 C21 6(2)
C19 C20 C21 C22 -7(2)
C19 C20 C21 C24 178.7(14)
C20 C21 C22 N3 4(2)
C24 C21 C22 N3 178.3(14)
N4 C25 C26 C27 2(3)
C25 C26 C27 C28 2(2)
C26 C27 C28 C29 -4(2)
C27 C28 C29 C30 -176.8(16)
C27 C28 C29 N4 3(2)
N4 C29 C30 N5 -7.5(19)
C28 C29 C30 N5 172.3(14)
N4 C29 C30 C31 178.9(14)
C28 C29 C30 C31 -1(3)
N5 C30 C31 C32 -1(2)
C29 C30 C31 C32 172.3(15)
C30 C31 C32 C33 -1(2)
C31 C32 C33 C34 2(2)
C32 C33 C34 N5 -2(2)
O1 C3 N1 C1 -0.6(19)
C4 C3 N1 C1 174.0(17)
O1 C3 N1 Ru1 168.6(10)
C4 C3 N1 Ru1 -17(3)
C2 C1 N1 C3 11.0(16)
C10 C1 N1 C3 -110.8(14)
C2 C1 N1 Ru1 -157.3(10)
C10 C1 N1 Ru1 80.9(13)
N4 Ru1 N1 C3 -56(4)
N5 Ru1 N1 C3 -76.7(13)
O2 Ru1 N1 C3 11.9(13)
N2 Ru1 N1 C3 104.6(13)
N3 Ru1 N1 C3 -175.0(13)
N4 Ru1 N1 C1 111(3)
N5 Ru1 N1 C1 89.9(12)
O2 Ru1 N1 C1 178.4(12)
N2 Ru1 N1 C1 -88.8(12)
N3 Ru1 N1 C1 -8.5(12)
C14 C13 N2 C17 -3(2)
C14 C13 N2 Ru1 -176.4(10)
C16 C17 N2 C13 0(2)
C18 C17 N2 C13 -179.7(13)
C16 C17 N2 Ru1 174.3(10)
C18 C17 N2 Ru1 -5.8(15)
N4 Ru1 N2 C13 89.8(11)
N5 Ru1 N2 C13 112(7)
O2 Ru1 N2 C13 2.0(12)
N3 Ru1 N2 C13 178.1(12)
N1 Ru1 N2 C13 -87.7(12)
N4 Ru1 N2 C17 -83.7(10)
N5 Ru1 N2 C17 -62(8)
O2 Ru1 N2 C17 -171.5(10)
N3 Ru1 N2 C17 4.6(10)
N1 Ru1 N2 C17 98.8(10)
C21 C22 N3 C18 1(2)
C21 C22 N3 Ru1 178.7(11)
C19 C18 N3 C22 -2(2)
C17 C18 N3 C22 178.5(13)
C19 C18 N3 Ru1 179.7(12)
C17 C18 N3 Ru1 0.1(17)
N4 Ru1 N3 C22 -82.6(12)
N5 Ru1 N3 C22 -4.3(12)
O2 Ru1 N3 C22 -151(3)
N2 Ru1 N3 C22 179.3(12)
N1 Ru1 N3 C22 90.9(12)
N4 Ru1 N3 C18 95.6(11)
N5 Ru1 N3 C18 173.9(10)
O2 Ru1 N3 C18 27(4)
N2 Ru1 N3 C18 -2.5(10)
N1 Ru1 N3 C18 -90.9(11)
C26 C25 N4 C29 -3(2)
C26 C25 N4 Ru1 177.5(12)
C30 C29 N4 C25 -179.3(14)
C28 C29 N4 C25 1(2)
C30 C29 N4 Ru1 -0.1(16)
C28 C29 N4 Ru1 -179.9(10)
N5 Ru1 N4 C25 -176.0(13)
O2 Ru1 N4 C25 94.9(12)
N2 Ru1 N4 C25 2.5(13)
N3 Ru1 N4 C25 -77.8(12)
N1 Ru1 N4 C25 163(3)
N5 Ru1 N4 C29 4.9(9)
O2 Ru1 N4 C29 -84.2(10)
N2 Ru1 N4 C29 -176.6(9)
N3 Ru1 N4 C29 103.1(10)
N1 Ru1 N4 C29 -16(4)
C33 C34 N5 C30 0(2)
C33 C34 N5 Ru1 175.2(11)
C29 C30 N5 C34 -172.5(13)
C31 C30 N5 C34 1(2)
C29 C30 N5 Ru1 11.8(17)
C31 C30 N5 Ru1 -174.3(11)
N4 Ru1 N5 C34 175.5(13)
O2 Ru1 N5 C34 -96.8(12)
N2 Ru1 N5 C34 153(7)
N3 Ru1 N5 C34 87.5(12)
N1 Ru1 N5 C34 -7.1(13)
N4 Ru1 N5 C30 -9.2(10)
O2 Ru1 N5 C30 78.4(11)
N2 Ru1 N5 C30 -32(8)
N3 Ru1 N5 C30 -97.3(11)
N1 Ru1 N5 C30 168.1(10)
N1 C3 O1 C2 -10(2)
C4 C3 O1 C2 174.6(15)
C1 C2 O1 C3 16.9(18)
C4 C5 O2 Ru1 4(3)
C6 C5 O2 Ru1 177.2(11)
N4 Ru1 O2 C5 166.6(14)
N5 Ru1 O2 C5 88.1(14)
N2 Ru1 O2 C5 -95.6(14)
N3 Ru1 O2 C5 -125(3)
N1 Ru1 O2 C5 -6.5(14)
N101 C101 C102 O101 -15.8(16)
C110 C101 C102 O101 102.6(14)
O101 C103 C104 C109 3(2)
N101 C103 C104 C109 -172.2(14)
O101 C103 C104 C105 -176.9(13)
N101 C103 C104 C105 8(2)
C109 C104 C105 O102 177.3(15)
C103 C104 C105 O102 -2(2)
C109 C104 C105 C106 -2(2)
C103 C104 C105 C106 178.5(13)
O102 C105 C106 C107 -179.1(15)
C104 C105 C106 C107 0(2)
C105 C106 C107 C108 3(3)
C106 C107 C108 C109 -4(3)
C105 C104 C109 C108 1(3)
C103 C104 C109 C108 -179.5(15)
C107 C108 C109 C104 2(3)
C102 C101 C110 C112 69.5(16)
N101 C101 C110 C112 -174.2(12)
C102 C101 C110 C111 -56.0(18)
N101 C101 C110 C111 60.4(16)
N102 C113 C114 C115 2(3)
N102 C113 C114 C123 179.5(16)
C113 C114 C115 C116 0(3)
C123 C114 C115 C116 -177.1(18)
C114 C115 C116 C117 -1(3)
C115 C116 C117 N102 0(3)
C115 C116 C117 C118 -175.2(18)
C116 C117 C118 N103 -179.1(16)
N102 C117 C118 N103 5(2)
C116 C117 C118 C119 -3(3)
N102 C117 C118 C119 -178.4(15)
N103 C118 C119 C120 -5(2)
C117 C118 C119 C120 178.5(16)
C118 C119 C120 C121 9(3)
C119 C120 C121 C122 -7(3)
C119 C120 C121 C124 176.3(17)
C120 C121 C122 N103 3(3)
C124 C121 C122 N103 179.1(16)
N104 C125 C126 C127 5(3)
C125 C126 C127 C128 -2(2)
C126 C127 C128 C129 1(3)
C127 C128 C129 C130 -176.7(17)
C127 C128 C129 N104 -2(3)
C128 C129 C130 N105 168.4(16)
N104 C129 C130 N105 -6.3(19)
C128 C129 C130 C131 -7(3)
N104 C129 C130 C131 178.7(13)
N105 C130 C131 C132 0(2)
C129 C130 C131 C132 174.5(14)
C130 C131 C132 C133 0(2)
C131 C132 C133 C134 0(2)
C132 C133 C134 N105 -1(2)
O101 C103 N101 C101 0.8(16)
C104 C103 N101 C101 176.1(13)
O101 C103 N101 Ru2 169.7(9)
C104 C103 N101 Ru2 -15(2)
C102 C101 N101 C103 9.6(15)
C110 C101 N101 C103 -113.9(12)
C102 C101 N101 Ru2 -158.4(10)
C110 C101 N101 Ru2 78.1(13)
N104 Ru2 N101 C103 -46(4)
N105 Ru2 N101 C103 -73.3(12)
N103 Ru2 N101 C103 -172.4(11)
N102 Ru2 N101 C103 107.0(11)
O102 Ru2 N101 C103 13.2(11)
N104 Ru2 N101 C101 120(3)
N105 Ru2 N101 C101 92.6(12)
N103 Ru2 N101 C101 -6.6(12)
N102 Ru2 N101 C101 -87.1(12)
O102 Ru2 N101 C101 179.1(12)
C114 C113 N102 C117 -3(2)
C114 C113 N102 Ru2 -178.9(12)
C116 C117 N102 C113 2(2)
C118 C117 N102 C113 177.9(15)
C116 C117 N102 Ru2 178.1(12)
C118 C117 N102 Ru2 -5.9(17)
N104 Ru2 N102 C113 90.8(14)
N105 Ru2 N102 C113 98(6)
N103 Ru2 N102 C113 179.7(15)
N101 Ru2 N102 C113 -85.7(14)
O102 Ru2 N102 C113 4.5(14)
N104 Ru2 N102 C117 -85.1(11)
N105 Ru2 N102 C117 -78(6)
N103 Ru2 N102 C117 3.7(11)
N101 Ru2 N102 C117 98.3(11)
O102 Ru2 N102 C117 -171.5(11)
C121 C122 N103 C118 1(3)
C121 C122 N103 Ru2 180.0(13)
C119 C118 N103 C122 1(2)
C117 C118 N103 C122 177.3(15)
C119 C118 N103 Ru2 -178.6(12)
C117 C118 N103 Ru2 -2.2(18)
N104 Ru2 N103 C122 -83.1(14)
N105 Ru2 N103 C122 -4.7(15)
N101 Ru2 N103 C122 90.8(14)
N102 Ru2 N103 C122 179.8(15)
O102 Ru2 N103 C122 -140(3)
N104 Ru2 N103 C118 96.4(12)
N105 Ru2 N103 C118 174.8(11)
N101 Ru2 N103 C118 -89.8(12)
N102 Ru2 N103 C118 -0.8(11)
O102 Ru2 N103 C118 40(4)
C126 C125 N104 C129 -6(2)
C126 C125 N104 Ru2 176.0(13)
C128 C129 N104 C125 4.5(19)
C130 C129 N104 C125 -179.9(12)
C128 C129 N104 Ru2 -177.5(11)
C130 C129 N104 Ru2 -2.0(16)
N105 Ru2 N104 C125 -176.2(12)
N103 Ru2 N104 C125 -77.3(12)
N101 Ru2 N104 C125 156(3)
N102 Ru2 N104 C125 3.2(12)
O102 Ru2 N104 C125 96.5(12)
N105 Ru2 N104 C129 6.2(10)
N103 Ru2 N104 C129 105.1(10)
N101 Ru2 N104 C129 -21(4)
N102 Ru2 N104 C129 -174.4(9)
O102 Ru2 N104 C129 -81.0(10)
C133 C134 N105 C130 0(2)
C133 C134 N105 Ru2 173.1(10)
C129 C130 N105 C134 -174.9(12)
C131 C130 N105 C134 0(2)
C129 C130 N105 Ru2 11.7(17)
C131 C130 N105 Ru2 -173.3(11)
N104 Ru2 N105 C134 177.4(12)
N103 Ru2 N105 C134 89.1(12)
N101 Ru2 N105 C134 -6.1(12)
N102 Ru2 N105 C134 170(5)
O102 Ru2 N105 C134 -96.0(12)
N104 Ru2 N105 C130 -9.5(10)
N103 Ru2 N105 C130 -97.8(11)
N101 Ru2 N105 C130 166.9(10)
N102 Ru2 N105 C130 -17(7)
O102 Ru2 N105 C130 77.0(10)
N101 C103 O101 C102 -10.6(17)
C104 C103 O101 C102 173.5(12)
C101 C102 O101 C103 16.2(16)
C104 C105 O102 Ru2 6(2)
C106 C105 O102 Ru2 -175.2(10)
N104 Ru2 O102 C105 164.3(12)
N105 Ru2 O102 C105 85.5(12)
N103 Ru2 O102 C105 -139(3)
N101 Ru2 O102 C105 -9.2(12)
N102 Ru2 O102 C105 -98.9(12)
